data_7701530
loop_
_publ_author_name
'Gusev, Alexey'
'Nemec, Ivan'
'Herchel, Radovan'
'Riush, Irina'
'Titi\<s, J\'an'
'Bo\<ca, Roman'
'Lyssenko, Konstantin'
'Kiskin, Mikhail'
'Eremenko, Igor'
'Linert, Wolfgang'

_publ_section_title
;
 Structural and magnetic characterization of Ni(ii), Co(ii), and Fe(ii)
 binuclear complexes on a bis(pyridyl-triazolyl)alkane basis.
;
_journal_issue 28
_journal_name_full 'Dalton transactions (Cambridge, England : 2003)'
_journal_page_first 10526
_journal_page_last 10536
_journal_paper_doi 10.1039/c9dt01391a
_journal_volume 48
_journal_year 2019
_chemical_formula_sum 'C36 H32 B2 F8 Fe2 N16 O4'
_chemical_formula_weight 1038.09
_space_group_crystal_system monoclinic
_space_group_IT_number 14
_space_group_name_Hall '-P 2ybc'
_space_group_name_H-M_alt 'P 1 21/c 1'
_atom_sites_solution_hydrogens geom
_audit_creation_method SHELXL-2014/7
_audit_update_record
;
2019-05-09 deposited with the CCDC.	2019-06-06 downloaded from the CCDC.
;
_cell_angle_alpha 90
_cell_angle_beta 128.124(19)
_cell_angle_gamma 90
_cell_formula_units_Z 2
_cell_length_a 12.445(5)
_cell_length_b 15.122(5)
_cell_length_c 16.263(5)
_cell_measurement_reflns_used 12096
_cell_measurement_temperature 150(2)
_cell_measurement_theta_max 33.2578
_cell_measurement_theta_min 3.1209
_cell_volume 2407.7(16)
_computing_cell_refinement 'CrysAlis RED, Oxford Diffraction Ltd.'
_computing_data_collection 'CrysAlis CCD, Oxford Diffraction Ltd.'
_computing_data_reduction 'CrysAlis RED, Oxford Diffraction Ltd.'
_computing_molecular_graphics 'MERCURY (Macrae et al., 2006)'
_computing_publication_material ' enCIFer (Allen et al., 2004)'
_computing_structure_refinement 'SHELXL97 (Sheldrick, 2014)'
_computing_structure_solution 'SHELXS97 (Sheldrick, 2014)'
_diffrn_ambient_temperature 150(2)
_diffrn_measured_fraction_theta_full 0.998
_diffrn_measured_fraction_theta_max 0.998
_diffrn_measurement_device_type 'Xcalibur, Sapphire2, large Be window'
_diffrn_radiation_type MoK\a
_diffrn_radiation_wavelength 0.71073
_diffrn_reflns_av_R_equivalents 0.0287
_diffrn_reflns_av_unetI/netI 0.0282
_diffrn_reflns_Laue_measured_fraction_full 0.998
_diffrn_reflns_Laue_measured_fraction_max 0.998
_diffrn_reflns_limit_h_max 12
_diffrn_reflns_limit_h_min -14
_diffrn_reflns_limit_k_max 17
_diffrn_reflns_limit_k_min -17
_diffrn_reflns_limit_l_max 19
_diffrn_reflns_limit_l_min -19
_diffrn_reflns_number 22230
_diffrn_reflns_point_group_measured_fraction_full 0.998
_diffrn_reflns_point_group_measured_fraction_max 0.998
_diffrn_reflns_theta_full 24.999
_diffrn_reflns_theta_max 24.999
_diffrn_reflns_theta_min 3.130
_exptl_absorpt_coefficient_mu 0.688
_exptl_absorpt_correction_T_max 1.00000
_exptl_absorpt_correction_T_min 0.95754
_exptl_absorpt_correction_type multi-scan
_exptl_absorpt_process_details
;
CrysAlis RED, Oxford Diffraction Ltd.,
Version 1.171.33.52 (release 06-11-2009 CrysAlis171 .NET)
(compiled Nov  6 2009,16:24:50)
Empirical absorption correction using spherical harmonics,
 implemented in SCALE3 ABSPACK scaling algorithm.
;
_exptl_crystal_colour brown
_exptl_crystal_density_diffrn 1.432
_exptl_crystal_description prism
_exptl_crystal_F_000 1052
_exptl_crystal_size_max 0.300
_exptl_crystal_size_mid 0.220
_exptl_crystal_size_min 0.200
_refine_diff_density_max 1.090
_refine_diff_density_min -0.715
_refine_diff_density_rms 0.088
_refine_ls_extinction_method none
_refine_ls_goodness_of_fit_ref 1.097
_refine_ls_hydrogen_treatment constr
_refine_ls_matrix_type full
_refine_ls_number_parameters 307
_refine_ls_number_reflns 4239
_refine_ls_number_restraints 0
_refine_ls_restrained_S_all 1.097
_refine_ls_R_factor_all 0.0731
_refine_ls_R_factor_gt 0.0551
_refine_ls_shift/su_max 0.000
_refine_ls_shift/su_mean 0.000
_refine_ls_structure_factor_coef Fsqd
_refine_ls_weighting_details 'w=1/[\s^2^(Fo^2^)+(0.0903P)^2^+3.0298P] where P=(Fo^2^+2Fc^2^)/3'
_refine_ls_weighting_scheme calc
_refine_ls_wR_factor_gt 0.1562
_refine_ls_wR_factor_ref 0.1631
_reflns_Friedel_coverage 0.000
_reflns_number_gt 3174
_reflns_number_total 4239
_reflns_threshold_expression 'I > 2\s(I)'
_cod_data_source_file c9dt01391a2.cif
_cod_data_source_block 4c
_cod_original_cell_volume 2407.7(15)
_cod_original_sg_symbol_H-M 'P 21/c'
_cod_database_code 7701530
_shelx_shelxl_version_number 2014/7
_shelx_space_group_comment
;
The symmetry employed for this shelxl refinement is uniquely defined
by the following loop, which should always be used as a source of
symmetry information in preference to the above space-group names.
They are only intended as comments.
;
_shelx_estimated_absorpt_t_min 0.820
_shelx_estimated_absorpt_t_max 0.875

loop_
_space_group_symop_operation_xyz
'x, y, z'
'-x, y+1/2, -z+1/2'
'-x, -y, -z'
'x, -y-1/2, z-1/2'

loop_
_atom_site_label
_atom_site_type_symbol
_atom_site_fract_x
_atom_site_fract_y
_atom_site_fract_z
_atom_site_U_iso_or_equiv
_atom_site_adp_type
_atom_site_occupancy
_atom_site_site_symmetry_order
_atom_site_calc_flag
_atom_site_refinement_flags_posn
_atom_site_refinement_flags_adp
_atom_site_disorder_assembly
_atom_site_disorder_group
C1 C 0.4675(4) 0.3458(2) 0.7829(3) 0.0262(8) Uani 1 1 d . . . .
H1 H 0.5615 0.3613 0.8275 0.031 Uiso 1 1 calc R U . .
C2 C 0.4246(4) 0.2762(3) 0.8110(3) 0.0325(10) Uani 1 1 d . . . .
H2 H 0.4883 0.2439 0.8734 0.039 Uiso 1 1 calc R U . .
C3 C 0.2878(5) 0.2543(3) 0.7470(3) 0.0381(10) Uani 1 1 d . . . .
H3 H 0.2560 0.2067 0.7650 0.046 Uiso 1 1 calc R U . .
C4 C 0.1980(4) 0.3021(3) 0.6570(3) 0.0336(10) Uani 1 1 d . . . .
H4 H 0.1032 0.2885 0.6121 0.040 Uiso 1 1 calc R U . .
C5 C 0.2492(4) 0.3707(2) 0.6335(3) 0.0240(8) Uani 1 1 d . . . .
C6 C 0.1631(4) 0.4220(3) 0.5353(3) 0.0245(8) Uani 1 1 d . . . .
C7 C 0.1200(4) 0.5109(2) 0.4181(3) 0.0219(8) Uani 1 1 d . . . .
C8 C 0.1308(4) 0.5703(2) 0.3500(3) 0.0238(8) Uani 1 1 d . . . .
H8A H 0.2062 0.6131 0.3935 0.029 Uiso 1 1 calc R U . .
H8B H 0.0448 0.6038 0.3021 0.029 Uiso 1 1 calc R U . .
C9 C 0.3039(4) 0.6402(2) 0.6939(3) 0.0264(8) Uani 1 1 d . . . .
H9 H 0.2230 0.6288 0.6252 0.032 Uiso 1 1 calc R U . .
C10 C 0.2958(4) 0.6971(3) 0.7559(3) 0.0340(10) Uani 1 1 d . . . .
H10 H 0.2114 0.7235 0.7310 0.041 Uiso 1 1 calc R U . .
C11 C 0.4142(4) 0.7148(3) 0.8556(3) 0.0376(10) Uani 1 1 d . . . .
H11 H 0.4122 0.7533 0.9008 0.045 Uiso 1 1 calc R U . .
C12 C 0.5351(4) 0.6756(3) 0.8884(3) 0.0326(10) Uani 1 1 d . . . .
H12 H 0.6177 0.6880 0.9558 0.039 Uiso 1 1 calc R U . .
C13 C 0.5344(4) 0.6184(2) 0.8222(3) 0.0228(8) Uani 1 1 d . . . .
C14 C 0.6544(3) 0.5719(2) 0.8471(3) 0.0230(8) Uani 1 1 d . . . .
C15 C 0.7740(4) 0.4883(2) 0.8274(3) 0.0237(8) Uani 1 1 d . . . .
C16 C 0.8176(4) 0.4305(3) 0.7792(3) 0.0236(8) Uani 1 1 d . . . .
H16A H 0.7463 0.3857 0.7345 0.028 Uiso 1 1 calc R U . .
H16B H 0.9029 0.3993 0.8346 0.028 Uiso 1 1 calc R U . .
C17 C 0.1583(4) 0.5134(2) 0.2871(3) 0.0232(8) Uani 1 1 d . . . .
H17A H 0.0794 0.4737 0.2405 0.028 Uiso 1 1 calc R U . .
H17B H 0.2396 0.4761 0.3357 0.028 Uiso 1 1 calc R U . .
C18 C 0.4952(3) 0.5516(2) 0.4969(2) 0.0190(7) Uani 1 1 d . . . .
B1 B -0.1490(7) 0.3183(4) 0.0357(4) 0.0595(18) Uani 1 1 d . . . .
F1 F -0.2329(4) 0.3926(3) 0.0050(3) 0.0896(12) Uani 1 1 d . . A 1
F2 F -0.2215(6) 0.2471(3) 0.0161(5) 0.165(3) Uani 1 1 d . . B 1
F3 F -0.1066(5) 0.3123(3) -0.0285(3) 0.1077(15) Uani 1 1 d . . C 1
F4 F -0.0339(4) 0.3297(3) 0.1324(2) 0.0985(14) Uani 1 1 d . . D 1
Fe1 Fe 0.43820(5) 0.50056(3) 0.63622(4) 0.01979(19) Uani 1 1 d . . . .
N1 N 0.3813(3) 0.39257(19) 0.6947(2) 0.0210(7) Uani 1 1 d . . . .
N2 N 0.2216(3) 0.48497(18) 0.5144(2) 0.0198(7) Uani 1 1 d . . . .
N3 N 0.0328(3) 0.4083(3) 0.4593(3) 0.0431(10) Uani 1 1 d . . . .
N4 N 0.0084(3) 0.4667(3) 0.3854(2) 0.0378(9) Uani 1 1 d . . . .
H4A H -0.0716 0.4740 0.3239 0.045 Uiso 1 1 calc R U . .
N5 N 0.4185(3) 0.60020(19) 0.7249(2) 0.0209(7) Uani 1 1 d . . . .
N6 N 0.6443(3) 0.5154(2) 0.7795(2) 0.0222(7) Uani 1 1 d . . . .
N7 N 0.7824(3) 0.5792(2) 0.9332(2) 0.0352(8) Uani 1 1 d . . . .
H7 H 0.8122 0.6123 0.9881 0.042 Uiso 1 1 calc R U . .
N8 N 0.8588(4) 0.5256(2) 0.9202(2) 0.0335(8) Uani 1 1 d . . . .
O1 O 0.4684(2) 0.58890(15) 0.55129(18) 0.0206(5) Uani 1 1 d . . . .
O8 O 0.5144(2) 0.58831(15) 0.43816(18) 0.0217(5) Uani 1 1 d . . . .

loop_
_atom_site_aniso_label
_atom_site_aniso_U_11
_atom_site_aniso_U_22
_atom_site_aniso_U_33
_atom_site_aniso_U_23
_atom_site_aniso_U_13
_atom_site_aniso_U_12
C1 0.027(2) 0.029(2) 0.0198(19) 0.0058(16) 0.0129(17) 0.0044(16)
C2 0.047(3) 0.027(2) 0.028(2) 0.0093(17) 0.025(2) 0.0089(19)
C3 0.056(3) 0.029(2) 0.039(2) 0.0032(19) 0.034(2) -0.008(2)
C4 0.036(2) 0.038(2) 0.030(2) -0.0027(18) 0.022(2) -0.0136(19)
C5 0.028(2) 0.027(2) 0.0177(18) -0.0035(15) 0.0146(17) -0.0063(16)
C6 0.0206(19) 0.033(2) 0.0188(18) -0.0024(15) 0.0114(16) -0.0076(16)
C7 0.0142(18) 0.032(2) 0.0146(18) -0.0014(15) 0.0062(16) 0.0002(15)
C8 0.0182(18) 0.030(2) 0.0166(18) 0.0031(15) 0.0073(15) 0.0027(15)
C9 0.022(2) 0.025(2) 0.0219(19) -0.0006(16) 0.0082(16) -0.0044(16)
C10 0.027(2) 0.025(2) 0.034(2) -0.0016(17) 0.0108(19) 0.0043(17)
C11 0.042(3) 0.027(2) 0.030(2) -0.0061(17) 0.015(2) 0.0029(19)
C12 0.029(2) 0.027(2) 0.0203(19) -0.0017(16) 0.0047(18) -0.0023(17)
C13 0.0211(19) 0.0218(19) 0.0178(18) 0.0026(15) 0.0082(16) -0.0041(15)
C14 0.0174(18) 0.029(2) 0.0141(17) 0.0022(15) 0.0054(15) -0.0039(15)
C15 0.0181(19) 0.034(2) 0.0117(17) 0.0035(15) 0.0055(15) -0.0045(15)
C16 0.0165(18) 0.032(2) 0.0169(18) 0.0031(15) 0.0076(15) -0.0012(15)
C17 0.0197(18) 0.029(2) 0.0150(17) 0.0003(14) 0.0076(15) -0.0054(15)
C18 0.0113(16) 0.0229(19) 0.0119(16) -0.0005(14) 0.0017(14) -0.0032(14)
B1 0.069(4) 0.045(3) 0.030(3) 0.015(3) 0.013(3) -0.016(3)
F1 0.073(2) 0.100(3) 0.071(2) 0.037(2) 0.0319(19) 0.016(2)
F2 0.187(6) 0.100(4) 0.166(5) 0.006(3) 0.088(5) -0.067(4)
F3 0.161(4) 0.082(3) 0.067(2) 0.010(2) 0.064(3) 0.009(3)
F4 0.061(2) 0.134(4) 0.0448(19) -0.021(2) 0.0051(17) 0.027(2)
Fe1 0.0153(3) 0.0259(3) 0.0119(3) 0.0014(2) 0.0053(2) -0.0026(2)
N1 0.0219(16) 0.0247(16) 0.0140(14) 0.0007(12) 0.0099(13) -0.0007(13)
N2 0.0184(16) 0.0227(17) 0.0137(15) -0.0015(11) 0.0076(13) -0.0041(12)
N3 0.0230(19) 0.072(3) 0.0202(17) 0.0106(17) 0.0061(15) -0.0163(18)
N4 0.0162(17) 0.066(2) 0.0180(17) 0.0084(16) 0.0037(14) -0.0097(16)
N5 0.0164(15) 0.0221(16) 0.0154(15) 0.0034(12) 0.0054(13) -0.0028(12)
N6 0.0143(15) 0.0327(19) 0.0133(15) 0.0009(12) 0.0055(13) -0.0041(12)
N7 0.0236(18) 0.040(2) 0.0208(17) -0.0038(15) 0.0033(15) -0.0015(15)
N8 0.0290(18) 0.041(2) 0.0187(17) -0.0016(14) 0.0087(15) -0.0022(16)
O1 0.0213(13) 0.0192(13) 0.0186(13) -0.0007(10) 0.0110(11) -0.0029(10)
O8 0.0230(13) 0.0220(13) 0.0185(13) 0.0039(10) 0.0121(11) -0.0004(10)

loop_
_atom_type_symbol
_atom_type_description
_atom_type_scat_dispersion_real
_atom_type_scat_dispersion_imag
_atom_type_scat_source
C C 0.0033 0.0016 'International Tables Vol C Tables 4.2.6.8 and 6.1.1.4'
H H 0.0000 0.0000 'International Tables Vol C Tables 4.2.6.8 and 6.1.1.4'
B B 0.0013 0.0007 'International Tables Vol C Tables 4.2.6.8 and 6.1.1.4'
F F 0.0171 0.0103 'International Tables Vol C Tables 4.2.6.8 and 6.1.1.4'
Fe Fe 0.3463 0.8444 'International Tables Vol C Tables 4.2.6.8 and 6.1.1.4'
N N 0.0061 0.0033 'International Tables Vol C Tables 4.2.6.8 and 6.1.1.4'
O O 0.0106 0.0060 'International Tables Vol C Tables 4.2.6.8 and 6.1.1.4'

loop_
_geom_angle_atom_site_label_1
_geom_angle_atom_site_label_2
_geom_angle_atom_site_label_3
_geom_angle
_geom_angle_site_symmetry_1
_geom_angle_site_symmetry_3
N1 C1 C2 122.5(4) . .
N1 C1 H1 118.7 . .
C2 C1 H1 118.7 . .
C1 C2 C3 118.9(4) . .
C1 C2 H2 120.6 . .
C3 C2 H2 120.6 . .
C4 C3 C2 119.3(4) . .
C4 C3 H3 120.3 . .
C2 C3 H3 120.3 . .
C3 C4 C5 118.4(4) . .
C3 C4 H4 120.8 . .
C5 C4 H4 120.8 . .
N1 C5 C4 122.9(3) . .
N1 C5 C6 114.4(3) . .
C4 C5 C6 122.6(3) . .
N3 C6 N2 114.5(3) . .
N3 C6 C5 125.7(3) . .
N2 C6 C5 119.6(3) . .
N4 C7 N2 108.9(3) . .
N4 C7 C8 124.0(3) . .
N2 C7 C8 126.6(3) . .
C7 C8 C17 108.5(3) . .
C7 C8 H8A 110.0 . .
C17 C8 H8A 110.0 . .
C7 C8 H8B 110.0 . .
C17 C8 H8B 110.0 . .
H8A C8 H8B 108.4 . .
N5 C9 C10 123.6(3) . .
N5 C9 H9 118.2 . .
C10 C9 H9 118.2 . .
C9 C10 C11 118.2(4) . .
C9 C10 H10 120.9 . .
C11 C10 H10 120.9 . .
C12 C11 C10 119.0(4) . .
C12 C11 H11 120.5 . .
C10 C11 H11 120.5 . .
C11 C12 C13 119.2(4) . .
C11 C12 H12 120.4 . .
C13 C12 H12 120.4 . .
N5 C13 C12 121.9(3) . .
N5 C13 C14 113.1(3) . .
C12 C13 C14 124.9(3) . .
N7 C14 N6 111.4(3) . .
N7 C14 C13 127.4(3) . .
N6 C14 C13 121.2(3) . .
N8 C15 N6 110.9(3) . .
N8 C15 C16 124.1(3) . .
N6 C15 C16 124.8(3) . .
C15 C16 C17 109.8(3) . 3_666
C15 C16 H16A 109.7 . .
C17 C16 H16A 109.7 3_666 .
C15 C16 H16B 109.7 . .
C17 C16 H16B 109.7 3_666 .
H16A C16 H16B 108.2 . .
C8 C17 C16 112.3(3) . 3_666
C8 C17 H17A 109.1 . .
C16 C17 H17A 109.1 3_666 .
C8 C17 H17B 109.1 . .
C16 C17 H17B 109.1 3_666 .
H17A C17 H17B 107.9 . .
O1 C18 O8 126.8(3) . .
O1 C18 C18 116.6(4) . 3_666
O8 C18 C18 116.7(4) . 3_666
F2 B1 F4 118.1(5) . .
F2 B1 F1 108.9(6) . .
F4 B1 F1 109.8(5) . .
F2 B1 F3 106.2(6) . .
F4 B1 F3 104.8(6) . .
F1 B1 F3 108.6(4) . .
O1 Fe1 O8 78.69(9) . 3_666
O1 Fe1 N2 95.42(10) . .
O8 Fe1 N2 92.12(10) 3_666 .
O1 Fe1 N6 93.87(10) . .
O8 Fe1 N6 96.77(11) 3_666 .
N2 Fe1 N6 168.24(11) . .
O1 Fe1 N5 97.57(10) . .
O8 Fe1 N5 171.86(10) 3_666 .
N2 Fe1 N5 95.44(11) . .
N6 Fe1 N5 76.16(11) . .
O1 Fe1 N1 168.23(10) . .
O8 Fe1 N1 93.05(10) 3_666 .
N2 Fe1 N1 76.36(11) . .
N6 Fe1 N1 95.42(11) . .
N5 Fe1 N1 91.65(11) . .
C5 N1 C1 118.0(3) . .
C5 N1 Fe1 115.8(2) . .
C1 N1 Fe1 126.2(2) . .
C7 N2 C6 103.6(3) . .
C7 N2 Fe1 142.3(2) . .
C6 N2 Fe1 113.9(2) . .
C6 N3 N4 101.6(3) . .
C7 N4 N3 111.5(3) . .
C7 N4 H4A 124.3 . .
N3 N4 H4A 124.3 . .
C9 N5 C13 117.9(3) . .
C9 N5 Fe1 126.2(2) . .
C13 N5 Fe1 115.8(2) . .
C14 N6 C15 104.3(3) . .
C14 N6 Fe1 113.5(2) . .
C15 N6 Fe1 142.1(3) . .
C14 N7 N8 106.6(3) . .
C14 N7 H7 126.7 . .
N8 N7 H7 126.7 . .
C15 N8 N7 106.8(3) . .
C18 O1 Fe1 114.0(2) . .
C18 O8 Fe1 114.0(2) . 3_666

loop_
_geom_bond_atom_site_label_1
_geom_bond_atom_site_label_2
_geom_bond_distance
_geom_bond_site_symmetry_2
C1 N1 1.344(4) .
C1 C2 1.379(5) .
C1 H1 0.9500 .
C2 C3 1.380(6) .
C2 H2 0.9500 .
C3 C4 1.376(6) .
C3 H3 0.9500 .
C4 C5 1.390(5) .
C4 H4 0.9500 .
C5 N1 1.335(5) .
C5 C6 1.479(5) .
C6 N3 1.314(5) .
C6 N2 1.362(5) .
C7 N4 1.322(5) .
C7 N2 1.328(5) .
C7 C8 1.495(5) .
C8 C17 1.528(5) .
C8 H8A 0.9900 .
C8 H8B 0.9900 .
C9 N5 1.330(5) .
C9 C10 1.374(6) .
C9 H9 0.9500 .
C10 C11 1.387(6) .
C10 H10 0.9500 .
C11 C12 1.381(6) .
C11 H11 0.9500 .
C12 C13 1.376(5) .
C12 H12 0.9500 .
C13 N5 1.357(5) .
C13 C14 1.464(5) .
C14 N7 1.326(5) .
C14 N6 1.336(5) .
C15 N8 1.321(5) .
C15 N6 1.351(5) .
C15 C16 1.483(5) .
C16 C17 1.540(5) 3_666
C16 H16A 0.9900 .
C16 H16B 0.9900 .
C17 C16 1.540(5) 3_666
C17 H17A 0.9900 .
C17 H17B 0.9900 .
C18 O1 1.255(4) .
C18 O8 1.250(4) .
C18 C18 1.563(7) 3_666
B1 F2 1.311(7) .
B1 F4 1.332(7) .
B1 F1 1.400(8) .
B1 F3 1.433(8) .
Fe1 O1 2.115(2) .
Fe1 O8 2.121(2) 3_666
Fe1 N2 2.157(3) .
Fe1 N6 2.163(3) .
Fe1 N5 2.201(3) .
Fe1 N1 2.215(3) .
N3 N4 1.365(5) .
N4 H4A 0.8800 .
N7 N8 1.362(5) .
N7 H7 0.8800 .
O8 Fe1 2.121(2) 3_666
